data_4321607
loop_
_publ_author_name
'Barrett E. Eichler'
'Philip P. Power'

_publ_section_title
;
 Characterization of the Sterically Encumbered Terphenyl-Substituted
 Species 2,6-Trip2H3C6\"Sn-Sn(Me)2C6H3-2,6-Trip2, an Unsymmetric, Group 14
 Element, Methylmethylene, Valence Isomer of an Alkene, Its Related
 Lithium Derivative 2,6-Trip2H3C6(Me)2Sn-Sn(Li)(Me)C6H3-2,6-Trip2, and the
 Monomer Sn(t-Bu)C6H3-2,6-Trip2 (Trip = C6H2-2,4,6-i-Pr3)
;
_journal_name_full 'Inorganic Chemistry'
_journal_page_first 5444
_journal_page_last 5449
_journal_paper_doi 10.1021/ic0005137
_journal_volume 39
_journal_year 2000
_chemical_formula_sum 'C77 H111 Sn2'
_chemical_formula_weight 1274.16
_chemical_name_common Bert*SnMe2-SnBert*.0.5hexane
_chemical_name_systematic
; 
 ? 
;
_space_group_IT_number 14
_symmetry_cell_setting monoclinic
_symmetry_space_group_name_Hall '-P 2yn'
_symmetry_space_group_name_H-M 'P 1 21/n 1'
_atom_sites_solution_hydrogens geom
_atom_sites_solution_primary direct
_atom_sites_solution_secondary difmap
_audit_creation_method SHELXL-97
_cell_angle_alpha 90.00
_cell_angle_beta 99.6000(10)
_cell_angle_gamma 90.00
_cell_formula_units_Z 4
_cell_length_a 16.8704(5)
_cell_length_b 19.2696(6)
_cell_length_c 21.4850(6)
_cell_measurement_reflns_used 7560
_cell_measurement_temperature 90(2)
_cell_measurement_theta_max 31.17
_cell_measurement_theta_min 2.19
_cell_volume 6886.7(4)
_computing_cell_refinement 'Bruker SMART'
_computing_data_collection 'Bruker SMART'
_computing_data_reduction 'Bruker SHELXTL v. 5.10'
_computing_molecular_graphics 'XP, Bruker SHELXTL v. 5.10'
_computing_publication_material 'XCIF, Bruker SHELXTL v. 5.10'
_computing_structure_refinement 'XL, Bruker SHELXTL v. 5.10'
_computing_structure_solution 'XS, Bruker SHELXTL v. 5.10'
_diffrn_ambient_temperature 90(2)
_diffrn_measured_fraction_theta_full 0.978
_diffrn_measured_fraction_theta_max 0.978
_diffrn_measurement_device_type 'Bruker SMART 1000'
_diffrn_measurement_method /w
_diffrn_radiation_monochromator graphite
_diffrn_radiation_source 'normal-focus sealed tube'
_diffrn_radiation_type MoK\a
_diffrn_radiation_wavelength 0.71073
_diffrn_reflns_av_R_equivalents 0.0620
_diffrn_reflns_av_sigmaI/netI 0.0598
_diffrn_reflns_limit_h_max 24
_diffrn_reflns_limit_h_min -24
_diffrn_reflns_limit_k_max 28
_diffrn_reflns_limit_k_min 0
_diffrn_reflns_limit_l_max 31
_diffrn_reflns_limit_l_min 0
_diffrn_reflns_number 100029
_diffrn_reflns_theta_full 31.52
_diffrn_reflns_theta_max 31.52
_diffrn_reflns_theta_min 1.42
_diffrn_standards_decay_% <0.01
_diffrn_standards_number '50 frames remeasured'
_exptl_absorpt_coefficient_mu 0.765
_exptl_absorpt_correction_T_max 0.9274
_exptl_absorpt_correction_T_min 0.8682
_exptl_absorpt_correction_type empirical
_exptl_absorpt_process_details
;SADABS: an empirical absorption program by G. M. Sheldrick
 using the method described by Blessing, R. H.; Acta Cryst.
 A51, 1995, 33.
;
_exptl_crystal_colour green
_exptl_crystal_density_diffrn 1.229
_exptl_crystal_density_method 'not measured'
_exptl_crystal_description block
_exptl_crystal_F_000 2692
_exptl_crystal_size_max 0.19
_exptl_crystal_size_mid 0.18
_exptl_crystal_size_min 0.10
_refine_diff_density_max 2.864
_refine_diff_density_min -1.413
_refine_diff_density_rms 0.095
_refine_ls_extinction_method none
_refine_ls_goodness_of_fit_ref 0.898
_refine_ls_hydrogen_treatment constr
_refine_ls_matrix_type full
_refine_ls_number_parameters 739
_refine_ls_number_reflns 22457
_refine_ls_number_restraints 0
_refine_ls_restrained_S_all 0.898
_refine_ls_R_factor_all 0.0699
_refine_ls_R_factor_gt 0.0383
_refine_ls_shift/su_max 0.004
_refine_ls_shift/su_mean 0.000
_refine_ls_structure_factor_coef Fsqd
_refine_ls_weighting_details 'calc w=1/[\s^2^(Fo^2^)+(0.0531P)^2^+0.0000P] where P=(Fo^2^+2Fc^2^)/3'
_refine_ls_weighting_scheme calc
_refine_ls_wR_factor_gt 0.0858
_refine_ls_wR_factor_ref 0.0957
_reflns_number_gt 15249
_reflns_number_total 22457
_reflns_threshold_expression >2sigma(I)
_cod_data_source_file ic0005137_3.cif
_cod_data_source_block be29
_cod_database_code 4321607

loop_
_symmetry_equiv_pos_as_xyz
'x, y, z'
'-x+1/2, y+1/2, -z+1/2'
'-x, -y, -z'
'x-1/2, -y-1/2, z-1/2'

loop_
_atom_site_label
_atom_site_type_symbol
_atom_site_fract_x
_atom_site_fract_y
_atom_site_fract_z
_atom_site_U_iso_or_equiv
_atom_site_adp_type
_atom_site_occupancy
_atom_site_symmetry_multiplicity
_atom_site_calc_flag
_atom_site_refinement_flags
_atom_site_disorder_assembly
_atom_site_disorder_group
Sn1 Sn 0.062862(9) 0.152197(9) 0.724595(7) 0.01841(4) Uani 1 1 d . . .
Sn2 Sn -0.004652(9) 0.194893(9) 0.833678(7) 0.02057(4) Uani 1 1 d . . .
C37 C -0.13547(13) 0.19542(11) 0.79441(9) 0.0155(4) Uani 1 1 d . . .
C38 C -0.17488(13) 0.26012(11) 0.79040(9) 0.0163(4) Uani 1 1 d . . .
C42 C -0.18258(13) 0.13460(11) 0.78493(9) 0.0153(4) Uani 1 1 d . . .
C2 C 0.24362(13) 0.17521(11) 0.78265(10) 0.0174(4) Uani 1 1 d . . .
C28 C 0.16366(14) 0.03191(12) 0.59052(10) 0.0203(4) Uani 1 1 d . . .
H28 H 0.1780 0.0327 0.6376 0.024 Uiso 1 1 calc R . .
C61 C -0.13477(15) 0.30342(12) 0.92396(10) 0.0214(4) Uani 1 1 d . . .
H61 H -0.1546 0.2575 0.9060 0.026 Uiso 1 1 calc R . .
C50 C -0.10565(13) 0.34497(12) 0.87118(10) 0.0179(4) Uani 1 1 d . . .
C7 C 0.17802(13) 0.16356(12) 0.60404(10) 0.0176(4) Uani 1 1 d . . .
C14 C 0.21496(14) 0.15849(12) 0.89383(11) 0.0214(4) Uani 1 1 d . . .
C53 C -0.06098(14) 0.42785(12) 0.77703(10) 0.0203(4) Uani 1 1 d . . .
H53 H -0.0465 0.4565 0.7448 0.024 Uiso 1 1 calc R . .
C6 C 0.22675(13) 0.15624(11) 0.66914(10) 0.0176(4) Uani 1 1 d . . .
C15 C 0.20182(15) 0.18816(13) 0.95077(10) 0.0233(5) Uani 1 1 d . . .
H15 H 0.2010 0.1588 0.9862 0.028 Uiso 1 1 calc R . .
C48 C -0.13777(14) 0.01806(12) 0.74767(10) 0.0194(4) Uani 1 1 d . . .
C1 C 0.19182(13) 0.16840(11) 0.72383(10) 0.0163(4) Uani 1 1 d . . .
C52 C -0.03811(13) 0.44829(12) 0.83985(10) 0.0184(4) Uani 1 1 d . . .
C64 C -0.13300(15) 0.08758(13) 0.91588(10) 0.0224(5) Uani 1 1 d . . .
H64 H -0.1387 0.1372 0.9022 0.027 Uiso 1 1 calc R . .
C41 C -0.26591(14) 0.13926(12) 0.76964(10) 0.0201(4) Uani 1 1 d . . .
H41 H -0.2972 0.0981 0.7638 0.024 Uiso 1 1 calc R . .
C49 C -0.12653(13) 0.32489(11) 0.80735(10) 0.0169(4) Uani 1 1 d . . .
C44 C -0.11286(14) 0.04521(12) 0.86039(10) 0.0213(5) Uani 1 1 d . . .
C70 C -0.17536(14) 0.03413(13) 0.67938(10) 0.0215(5) Uani 1 1 d . . .
H70 H -0.1859 0.0852 0.6757 0.026 Uiso 1 1 calc R . .
C51 C -0.06165(13) 0.40573(11) 0.88617(10) 0.0180(4) Uani 1 1 d . . .
H51 H -0.0472 0.4186 0.9293 0.022 Uiso 1 1 calc R . .
C13 C 0.21656(13) 0.20211(12) 0.84126(10) 0.0178(4) Uani 1 1 d . . .
C18 C 0.20042(13) 0.27349(12) 0.84590(10) 0.0177(4) Uani 1 1 d . . .
C16 C 0.19006(14) 0.25871(12) 0.95736(10) 0.0205(4) Uani 1 1 d . . .
C40 C -0.30382(14) 0.20364(12) 0.76284(11) 0.0228(5) Uani 1 1 d . . .
H40 H -0.3605 0.2064 0.7507 0.027 Uiso 1 1 calc R . .
C17 C 0.18706(14) 0.30018(12) 0.90407(10) 0.0202(4) Uani 1 1 d . . .
H17 H 0.1756 0.3482 0.9071 0.024 Uiso 1 1 calc R . .
C47 C -0.09947(15) -0.04591(12) 0.76229(11) 0.0233(5) Uani 1 1 d . . .
H47 H -0.0971 -0.0781 0.7291 0.028 Uiso 1 1 calc R . .
C54 C -0.10396(14) 0.36755(12) 0.75962(10) 0.0192(4) Uani 1 1 d . . .
C59 C -0.03928(15) 0.57864(12) 0.82703(11) 0.0225(5) Uani 1 1 d . . .
H59A H -0.0535 0.5738 0.7811 0.034 Uiso 1 1 calc R . .
H59B H -0.0069 0.6206 0.8371 0.034 Uiso 1 1 calc R . .
H59C H -0.0884 0.5821 0.8456 0.034 Uiso 1 1 calc R . .
C5 C 0.30922(14) 0.14445(13) 0.67522(11) 0.0235(5) Uani 1 1 d . . .
H5 H 0.3321 0.1354 0.6385 0.028 Uiso 1 1 calc R . .
C39 C -0.25823(14) 0.26379(12) 0.77397(10) 0.0209(4) Uani 1 1 d . . .
H39 H -0.2841 0.3077 0.7703 0.025 Uiso 1 1 calc R . .
C11 C 0.11689(15) 0.23977(12) 0.52030(10) 0.0226(5) Uani 1 1 d . . .
H11 H 0.1076 0.2853 0.5037 0.027 Uiso 1 1 calc R . .
C19 C 0.20078(15) 0.32245(12) 0.79018(10) 0.0208(5) Uani 1 1 d . . .
H19 H 0.1825 0.2950 0.7509 0.025 Uiso 1 1 calc R . .
C55 C -0.12912(16) 0.34969(13) 0.69049(10) 0.0251(5) Uani 1 1 d . . .
H55 H -0.1498 0.3010 0.6879 0.030 Uiso 1 1 calc R . .
C43 C -0.14314(13) 0.06481(11) 0.79718(10) 0.0170(4) Uani 1 1 d . . .
C3 C 0.32567(14) 0.16275(13) 0.78693(11) 0.0243(5) Uani 1 1 d . . .
H3 H 0.3597 0.1660 0.8268 0.029 Uiso 1 1 calc R . .
C12 C 0.16583(14) 0.23104(12) 0.57896(10) 0.0202(4) Uani 1 1 d . . .
C9 C 0.09854(14) 0.11768(12) 0.50933(10) 0.0207(4) Uani 1 1 d . . .
H9 H 0.0773 0.0788 0.4848 0.025 Uiso 1 1 calc R . .
C10 C 0.08134(15) 0.18363(13) 0.48540(10) 0.0229(5) Uani 1 1 d . . .
C8 C 0.14580(13) 0.10615(12) 0.56804(10) 0.0183(4) Uani 1 1 d . . .
C4 C 0.35858(15) 0.14561(14) 0.73390(12) 0.0269(5) Uani 1 1 d . . .
H4 H 0.4141 0.1348 0.7377 0.032 Uiso 1 1 calc R . .
C60 C 0.03962(15) 0.52658(13) 0.92466(11) 0.0253(5) Uani 1 1 d . . .
H60A H -0.0064 0.5329 0.9466 0.038 Uiso 1 1 calc R . .
H60B H 0.0736 0.5681 0.9302 0.038 Uiso 1 1 calc R . .
H60C H 0.0710 0.4863 0.9422 0.038 Uiso 1 1 calc R . .
C45 C -0.07298(16) -0.01788(13) 0.87162(11) 0.0262(5) Uani 1 1 d . . .
H45 H -0.0505 -0.0298 0.9138 0.031 Uiso 1 1 calc R . .
C62 C -0.06825(16) 0.28957(13) 0.98065(10) 0.0251(5) Uani 1 1 d . . .
H62A H -0.0226 0.2670 0.9661 0.038 Uiso 1 1 calc R . .
H62B H -0.0890 0.2592 1.0108 0.038 Uiso 1 1 calc R . .
H62C H -0.0507 0.3336 1.0012 0.038 Uiso 1 1 calc R . .
C46 C -0.06475(15) -0.06411(13) 0.82349(12) 0.0254(5) Uani 1 1 d . . .
C66 C -0.21472(16) 0.06335(16) 0.92997(12) 0.0322(6) Uani 1 1 d . . .
H66A H -0.2558 0.0699 0.8924 0.048 Uiso 1 1 calc R . .
H66B H -0.2290 0.0905 0.9650 0.048 Uiso 1 1 calc R . .
H66C H -0.2116 0.0141 0.9415 0.048 Uiso 1 1 calc R . .
C34 C 0.20757(16) 0.29370(12) 0.61316(11) 0.0241(5) Uani 1 1 d . . .
H34 H 0.2220 0.2810 0.6588 0.029 Uiso 1 1 calc R . .
C31 C 0.02171(17) 0.19457(14) 0.42471(11) 0.0300(6) Uani 1 1 d . . .
H31 H 0.0107 0.1482 0.4042 0.036 Uiso 1 1 calc R . .
C57 C -0.05811(18) 0.35317(14) 0.65420(11) 0.0319(6) Uani 1 1 d . . .
H57A H -0.0385 0.4011 0.6541 0.048 Uiso 1 1 calc R . .
H57B H -0.0757 0.3377 0.6106 0.048 Uiso 1 1 calc R . .
H57C H -0.0147 0.3230 0.6747 0.048 Uiso 1 1 calc R . .
C26 C 0.15455(19) 0.04078(14) 0.90728(13) 0.0354(6) Uani 1 1 d . . .
H26A H 0.1475 0.0518 0.9506 0.053 Uiso 1 1 calc R . .
H26B H 0.1634 -0.0092 0.9036 0.053 Uiso 1 1 calc R . .
H26C H 0.1062 0.0544 0.8779 0.053 Uiso 1 1 calc R . .
C25 C 0.22708(16) 0.08034(13) 0.89130(12) 0.0275(5) Uani 1 1 d . . .
H25 H 0.2334 0.0678 0.8472 0.033 Uiso 1 1 calc R . .
C20 C 0.28559(16) 0.34837(15) 0.78705(13) 0.0325(6) Uani 1 1 d . . .
H20A H 0.2847 0.3765 0.7489 0.049 Uiso 1 1 calc R . .
H20B H 0.3215 0.3086 0.7858 0.049 Uiso 1 1 calc R . .
H20C H 0.3050 0.3767 0.8244 0.049 Uiso 1 1 calc R . .
C29 C 0.09217(16) -0.01713(13) 0.57293(11) 0.0263(5) Uani 1 1 d . . .
H29A H 0.0437 0.0044 0.5839 0.039 Uiso 1 1 calc R . .
H29B H 0.1030 -0.0608 0.5961 0.039 Uiso 1 1 calc R . .
H29C H 0.0840 -0.0264 0.5275 0.039 Uiso 1 1 calc R . .
C30 C 0.23623(16) 0.00387(14) 0.56396(12) 0.0304(6) Uani 1 1 d . . .
H30A H 0.2254 0.0064 0.5178 0.046 Uiso 1 1 calc R . .
H30B H 0.2459 -0.0445 0.5771 0.046 Uiso 1 1 calc R . .
H30C H 0.2838 0.0318 0.5800 0.046 Uiso 1 1 calc R . .
C22 C 0.18140(17) 0.28801(13) 1.02186(11) 0.0265(5) Uani 1 1 d . . .
H22 H 0.1444 0.2565 1.0404 0.032 Uiso 1 1 calc R . .
C67 C -0.01685(18) -0.13092(14) 0.84067(13) 0.0338(6) Uani 1 1 d . . .
H67 H 0.0326 -0.1177 0.8708 0.041 Uiso 1 1 calc R . .
C63 C -0.20573(16) 0.34092(15) 0.94540(12) 0.0312(6) Uani 1 1 d . . .
H63A H -0.1886 0.3872 0.9612 0.047 Uiso 1 1 calc R . .
H63B H -0.2241 0.3142 0.9791 0.047 Uiso 1 1 calc R . .
H63C H -0.2498 0.3453 0.9096 0.047 Uiso 1 1 calc R . .
C71 C -0.25588(16) -0.00404(15) 0.66325(12) 0.0323(6) Uani 1 1 d . . .
H71A H -0.2465 -0.0542 0.6653 0.049 Uiso 1 1 calc R . .
H71B H -0.2819 0.0087 0.6205 0.049 Uiso 1 1 calc R . .
H71C H -0.2907 0.0090 0.6936 0.049 Uiso 1 1 calc R . .
C72 C -0.12186(16) 0.01400(15) 0.63150(11) 0.0309(6) Uani 1 1 d . . .
H72A H -0.0683 0.0343 0.6441 0.046 Uiso 1 1 calc R . .
H72B H -0.1456 0.0314 0.5897 0.046 Uiso 1 1 calc R . .
H72C H -0.1173 -0.0367 0.6300 0.046 Uiso 1 1 calc R . .
C21 C 0.14296(18) 0.38366(14) 0.78968(12) 0.0322(6) Uani 1 1 d . . .
H21A H 0.0893 0.3663 0.7934 0.048 Uiso 1 1 calc R . .
H21B H 0.1403 0.4094 0.7501 0.048 Uiso 1 1 calc R . .
H21C H 0.1622 0.4144 0.8253 0.048 Uiso 1 1 calc R . .
C35 C 0.1556(2) 0.35820(14) 0.60940(14) 0.0381(7) Uani 1 1 d . . .
H35A H 0.1463 0.3757 0.5660 0.057 Uiso 1 1 calc R . .
H35B H 0.1829 0.3938 0.6377 0.057 Uiso 1 1 calc R . .
H35C H 0.1040 0.3467 0.6221 0.057 Uiso 1 1 calc R . .
C33 C 0.0546(2) 0.24173(18) 0.37764(13) 0.0451(8) Uani 1 1 d . . .
H33A H 0.0123 0.2506 0.3414 0.068 Uiso 1 1 calc R . .
H33B H 0.1002 0.2190 0.3632 0.068 Uiso 1 1 calc R . .
H33C H 0.0722 0.2858 0.3982 0.068 Uiso 1 1 calc R . .
C68 C -0.06538(18) -0.18084(14) 0.87637(13) 0.0321(6) Uani 1 1 d . . .
H68A H -0.1154 -0.1939 0.8488 0.048 Uiso 1 1 calc R . .
H68B H -0.0781 -0.1577 0.9141 0.048 Uiso 1 1 calc R . .
H68C H -0.0334 -0.2226 0.8889 0.048 Uiso 1 1 calc R . .
C65 C -0.06896(17) 0.08437(15) 0.97537(11) 0.0307(6) Uani 1 1 d . . .
H65A H -0.0830 0.1168 1.0069 0.046 Uiso 1 1 calc R . .
H65B H -0.0166 0.0971 0.9647 0.046 Uiso 1 1 calc R . .
H65C H -0.0663 0.0371 0.9925 0.046 Uiso 1 1 calc R . .
C56 C -0.19774(17) 0.39730(16) 0.66006(12) 0.0350(6) Uani 1 1 d . . .
H56A H -0.2438 0.3919 0.6821 0.053 Uiso 1 1 calc R . .
H56B H -0.2137 0.3847 0.6155 0.053 Uiso 1 1 calc R . .
H56C H -0.1795 0.4456 0.6632 0.053 Uiso 1 1 calc R . .
C32 C -0.05758(18) 0.22218(16) 0.44008(14) 0.0390(7) Uani 1 1 d . . .
H32A H -0.0491 0.2685 0.4589 0.059 Uiso 1 1 calc R . .
H32B H -0.0774 0.1908 0.4700 0.059 Uiso 1 1 calc R . .
H32C H -0.0972 0.2250 0.4012 0.059 Uiso 1 1 calc R . .
C23 C 0.14613(17) 0.36032(15) 1.02029(12) 0.0318(6) Uani 1 1 d . . .
H23A H 0.1338 0.3720 1.0620 0.048 Uiso 1 1 calc R . .
H23B H 0.0967 0.3621 0.9890 0.048 Uiso 1 1 calc R . .
H23C H 0.1850 0.3937 1.0087 0.048 Uiso 1 1 calc R . .
C36 C 0.28668(19) 0.30836(17) 0.58871(15) 0.0421(7) Uani 1 1 d . . .
H36A H 0.2748 0.3210 0.5440 0.063 Uiso 1 1 calc R . .
H36B H 0.3205 0.2667 0.5938 0.063 Uiso 1 1 calc R . .
H36C H 0.3151 0.3466 0.6128 0.063 Uiso 1 1 calc R . .
C69 C 0.0101(2) -0.16605(17) 0.78673(15) 0.0450(8) Uani 1 1 d . . .
H69A H 0.0436 -0.2061 0.8020 0.067 Uiso 1 1 calc R . .
H69B H 0.0415 -0.1336 0.7655 0.067 Uiso 1 1 calc R . .
H69C H -0.0368 -0.1818 0.7569 0.067 Uiso 1 1 calc R . .
C27 C 0.30355(19) 0.05869(16) 0.93534(15) 0.0416(7) Uani 1 1 d . . .
H27A H 0.3501 0.0808 0.9218 0.062 Uiso 1 1 calc R . .
H27B H 0.3094 0.0081 0.9340 0.062 Uiso 1 1 calc R . .
H27C H 0.3002 0.0732 0.9785 0.062 Uiso 1 1 calc R . .
C24 C 0.2627(2) 0.28645(19) 1.06573(13) 0.0494(9) Uani 1 1 d . . .
H24A H 0.3003 0.3175 1.0493 0.074 Uiso 1 1 calc R . .
H24B H 0.2841 0.2391 1.0680 0.074 Uiso 1 1 calc R . .
H24C H 0.2559 0.3017 1.1080 0.074 Uiso 1 1 calc R . .
C73 C -0.01071(15) 0.17275(14) 0.63394(11) 0.0256(5) Uani 1 1 d . . .
H73A H -0.0045 0.1348 0.6047 0.038 Uiso 1 1 calc R . .
H73B H 0.0063 0.2165 0.6169 0.038 Uiso 1 1 calc R . .
H73C H -0.0672 0.1763 0.6391 0.038 Uiso 1 1 calc R . .
C74 C 0.07607(16) 0.04031(13) 0.73820(11) 0.0271(5) Uani 1 1 d . . .
H74A H 0.0385 0.0241 0.7652 0.041 Uiso 1 1 calc R . .
H74B H 0.1312 0.0297 0.7583 0.041 Uiso 1 1 calc R . .
H74C H 0.0644 0.0169 0.6972 0.041 Uiso 1 1 calc R . .
C75 C 0.50712(18) -0.00345(15) 0.96575(13) 0.0353(6) Uani 1 1 d . . .
H75A H 0.5489 -0.0391 0.9639 0.042 Uiso 1 1 calc R . .
H75B H 0.4569 -0.0197 0.9392 0.042 Uiso 1 1 calc R . .
C76 C 0.5332(2) 0.06414(16) 0.93849(14) 0.0425(7) Uani 1 1 d . . .
H76A H 0.5870 0.0772 0.9614 0.051 Uiso 1 1 calc R . .
H76B H 0.4951 0.1014 0.9452 0.051 Uiso 1 1 calc R . .
C77 C 0.5367(2) 0.05871(18) 0.86801(15) 0.0500(8) Uani 1 1 d . . .
H77A H 0.5740 0.0216 0.8610 0.075 Uiso 1 1 calc R . .
H77B H 0.5553 0.1029 0.8530 0.075 Uiso 1 1 calc R . .
H77C H 0.4829 0.0481 0.8448 0.075 Uiso 1 1 calc R . .
C58 C 0.00937(14) 0.51481(12) 0.85431(11) 0.0203(4) Uani 1 1 d . . .
H58 H 0.0576 0.5117 0.8330 0.024 Uiso 1 1 calc R . .

loop_
_atom_site_aniso_label
_atom_site_aniso_U_11
_atom_site_aniso_U_22
_atom_site_aniso_U_33
_atom_site_aniso_U_23
_atom_site_aniso_U_13
_atom_site_aniso_U_12
Sn1 0.01633(7) 0.02486(8) 0.01457(7) -0.00180(6) 0.00410(5) -0.00162(6)
Sn2 0.01607(7) 0.02743(9) 0.01855(7) -0.00415(6) 0.00385(5) 0.00048(6)
C37 0.0183(10) 0.0177(10) 0.0110(8) -0.0006(7) 0.0039(7) 0.0001(8)
C38 0.0218(10) 0.0160(10) 0.0116(9) -0.0023(7) 0.0039(8) -0.0005(8)
C42 0.0174(10) 0.0162(10) 0.0125(9) -0.0023(7) 0.0033(7) -0.0002(8)
C2 0.0186(10) 0.0152(10) 0.0184(10) -0.0023(8) 0.0033(8) 0.0003(8)
C28 0.0227(11) 0.0181(11) 0.0198(10) -0.0006(8) 0.0032(8) 0.0000(9)
C61 0.0291(12) 0.0197(11) 0.0160(10) 0.0002(8) 0.0055(9) -0.0038(9)
C50 0.0219(11) 0.0156(10) 0.0166(9) 0.0009(8) 0.0047(8) 0.0009(9)
C7 0.0172(10) 0.0206(11) 0.0167(9) -0.0023(8) 0.0080(8) -0.0004(8)
C14 0.0219(11) 0.0201(11) 0.0216(10) -0.0010(9) 0.0021(9) 0.0003(9)
C53 0.0251(11) 0.0189(11) 0.0180(10) 0.0028(8) 0.0066(8) -0.0003(9)
C6 0.0198(10) 0.0154(10) 0.0184(9) -0.0036(8) 0.0061(8) -0.0021(8)
C15 0.0301(13) 0.0228(12) 0.0164(10) 0.0014(9) 0.0023(9) -0.0007(10)
C48 0.0187(10) 0.0183(11) 0.0229(10) -0.0025(8) 0.0088(8) -0.0036(8)
C1 0.0167(10) 0.0136(10) 0.0188(10) -0.0009(8) 0.0037(8) 0.0005(8)
C52 0.0183(10) 0.0171(11) 0.0201(10) 0.0000(8) 0.0040(8) 0.0017(8)
C64 0.0293(12) 0.0230(12) 0.0147(10) 0.0010(8) 0.0029(9) 0.0019(9)
C41 0.0176(10) 0.0204(11) 0.0220(10) -0.0045(8) 0.0026(8) -0.0025(8)
C49 0.0197(10) 0.0159(10) 0.0152(9) -0.0002(8) 0.0032(8) 0.0011(8)
C44 0.0234(11) 0.0218(12) 0.0195(10) 0.0022(9) 0.0058(9) 0.0027(9)
C70 0.0261(12) 0.0202(11) 0.0189(10) -0.0055(8) 0.0054(9) -0.0022(9)
C51 0.0222(11) 0.0171(11) 0.0148(9) -0.0001(8) 0.0028(8) 0.0000(8)
C13 0.0175(10) 0.0209(11) 0.0142(9) -0.0036(8) 0.0007(8) 0.0007(8)
C18 0.0179(10) 0.0182(11) 0.0164(9) 0.0001(8) 0.0014(8) 0.0009(8)
C16 0.0247(11) 0.0216(11) 0.0153(9) -0.0007(8) 0.0036(8) -0.0017(9)
C40 0.0174(10) 0.0236(12) 0.0266(11) -0.0023(9) 0.0011(9) 0.0008(9)
C17 0.0246(11) 0.0186(11) 0.0175(10) -0.0025(8) 0.0042(8) -0.0002(9)
C47 0.0256(12) 0.0171(11) 0.0303(12) -0.0035(9) 0.0134(10) -0.0009(9)
C54 0.0245(11) 0.0181(11) 0.0151(9) -0.0009(8) 0.0040(8) 0.0012(9)
C59 0.0244(12) 0.0177(11) 0.0258(11) 0.0018(9) 0.0052(9) -0.0018(9)
C5 0.0214(11) 0.0260(13) 0.0249(11) -0.0078(9) 0.0090(9) -0.0001(9)
C39 0.0219(11) 0.0195(11) 0.0204(10) -0.0016(8) 0.0009(8) 0.0050(9)
C11 0.0332(13) 0.0173(11) 0.0185(10) 0.0028(8) 0.0078(9) 0.0003(9)
C19 0.0284(12) 0.0186(11) 0.0156(10) -0.0008(8) 0.0046(9) 0.0014(9)
C55 0.0373(14) 0.0226(12) 0.0159(10) 0.0001(9) 0.0056(9) -0.0066(10)
C43 0.0169(10) 0.0164(10) 0.0181(10) -0.0001(8) 0.0040(8) -0.0008(8)
C3 0.0181(11) 0.0280(13) 0.0252(11) -0.0054(9) -0.0004(9) 0.0018(9)
C12 0.0244(11) 0.0201(11) 0.0183(10) -0.0021(8) 0.0099(8) 0.0002(9)
C9 0.0259(12) 0.0197(11) 0.0176(10) -0.0039(8) 0.0070(9) -0.0016(9)
C10 0.0290(12) 0.0245(13) 0.0160(10) 0.0015(8) 0.0065(9) 0.0008(10)
C8 0.0206(10) 0.0185(11) 0.0177(10) -0.0017(8) 0.0091(8) 0.0000(8)
C4 0.0173(11) 0.0335(14) 0.0307(12) -0.0064(10) 0.0063(9) 0.0035(10)
C60 0.0260(12) 0.0240(12) 0.0251(11) 0.0000(9) 0.0023(9) -0.0045(10)
C45 0.0305(13) 0.0253(13) 0.0241(11) 0.0047(9) 0.0086(10) 0.0065(10)
C62 0.0345(14) 0.0242(12) 0.0167(10) 0.0041(9) 0.0043(9) 0.0017(10)
C46 0.0288(13) 0.0210(12) 0.0302(12) 0.0052(9) 0.0156(10) 0.0056(10)
C66 0.0322(14) 0.0418(16) 0.0251(12) -0.0066(11) 0.0123(11) -0.0021(12)
C34 0.0349(13) 0.0187(12) 0.0205(11) -0.0021(9) 0.0100(10) -0.0045(10)
C31 0.0432(16) 0.0267(13) 0.0182(11) -0.0001(9) -0.0004(10) -0.0024(12)
C57 0.0482(17) 0.0298(14) 0.0202(11) -0.0029(10) 0.0133(11) -0.0021(12)
C26 0.0522(18) 0.0232(13) 0.0319(14) 0.0026(11) 0.0100(13) -0.0047(12)
C25 0.0374(14) 0.0197(12) 0.0247(12) 0.0008(9) 0.0032(10) 0.0040(10)
C20 0.0318(14) 0.0348(15) 0.0313(13) 0.0067(11) 0.0062(11) -0.0054(12)
C29 0.0314(13) 0.0204(12) 0.0260(12) -0.0014(9) 0.0016(10) -0.0051(10)
C30 0.0306(13) 0.0261(13) 0.0350(13) -0.0037(11) 0.0064(11) 0.0057(11)
C22 0.0403(15) 0.0236(12) 0.0169(10) -0.0002(9) 0.0083(10) -0.0065(11)
C67 0.0408(16) 0.0242(13) 0.0388(15) 0.0049(11) 0.0131(12) 0.0088(11)
C63 0.0315(14) 0.0356(15) 0.0297(13) 0.0101(11) 0.0143(11) 0.0044(12)
C71 0.0259(13) 0.0379(16) 0.0324(13) -0.0106(12) 0.0024(10) -0.0028(11)
C72 0.0332(14) 0.0392(16) 0.0214(11) -0.0070(10) 0.0081(10) -0.0043(12)
C21 0.0483(17) 0.0264(14) 0.0228(12) 0.0039(10) 0.0088(11) 0.0153(12)
C35 0.0515(18) 0.0230(14) 0.0374(15) -0.0087(11) -0.0001(13) 0.0071(12)
C33 0.064(2) 0.0473(19) 0.0216(13) 0.0075(12) 0.0005(13) -0.0088(16)
C68 0.0425(16) 0.0214(13) 0.0332(14) 0.0075(10) 0.0085(12) 0.0065(11)
C65 0.0347(14) 0.0362(15) 0.0198(11) 0.0012(10) 0.0008(10) 0.0003(12)
C56 0.0355(15) 0.0454(17) 0.0218(12) 0.0019(11) -0.0021(11) -0.0040(13)
C32 0.0404(17) 0.0369(16) 0.0350(15) 0.0020(12) -0.0076(12) 0.0054(13)
C23 0.0376(15) 0.0356(15) 0.0246(12) -0.0065(10) 0.0119(11) 0.0024(12)
C36 0.0454(18) 0.0409(17) 0.0447(17) -0.0094(14) 0.0214(14) -0.0181(14)
C69 0.054(2) 0.0378(18) 0.0458(18) 0.0015(14) 0.0152(15) 0.0165(15)
C27 0.0454(18) 0.0300(16) 0.0474(17) 0.0037(13) 0.0018(14) 0.0129(13)
C24 0.064(2) 0.055(2) 0.0232(13) -0.0141(13) -0.0105(13) 0.0194(17)
C73 0.0227(12) 0.0355(14) 0.0179(10) -0.0014(9) 0.0018(9) -0.0007(10)
C74 0.0299(13) 0.0267(13) 0.0253(12) 0.0021(10) 0.0065(10) -0.0087(10)
C75 0.0344(15) 0.0331(15) 0.0372(14) -0.0084(12) 0.0022(12) 0.0024(12)
C76 0.054(2) 0.0320(16) 0.0424(16) -0.0090(13) 0.0098(14) -0.0036(14)
C77 0.073(2) 0.0374(18) 0.0414(17) -0.0092(14) 0.0143(16) -0.0030(17)
C58 0.0204(11) 0.0187(11) 0.0239(10) 0.0004(8) 0.0094(9) -0.0008(9)

loop_
_atom_type_symbol
_atom_type_description
_atom_type_scat_dispersion_real
_atom_type_scat_dispersion_imag
_atom_type_scat_source
C C 0.0033 0.0016 'International Tables Vol C Tables 4.2.6.8 and 6.1.1.4'
H H 0.0000 0.0000 'International Tables Vol C Tables 4.2.6.8 and 6.1.1.4'
Sn Sn -0.6537 1.4246 'International Tables Vol C Tables 4.2.6.8 and 6.1.1.4'

loop_
_geom_angle_atom_site_label_1
_geom_angle_atom_site_label_2
_geom_angle_atom_site_label_3
_geom_angle
_geom_angle_site_symmetry_1
_geom_angle_site_symmetry_3
_geom_angle_publ_flag
C73 Sn1 C74 109.37(10) . . ?
C73 Sn1 C1 112.74(9) . . ?
C74 Sn1 C1 93.56(9) . . ?
C73 Sn1 Sn2 115.67(7) . . ?
C74 Sn1 Sn2 102.58(6) . . ?
C1 Sn1 Sn2 119.30(6) . . ?
C37 Sn2 Sn1 101.17(5) . . ?
C42 C37 C38 118.5(2) . . ?
C42 C37 Sn2 123.32(15) . . ?
C38 C37 Sn2 117.06(15) . . ?
C39 C38 C37 120.4(2) . . ?
C39 C38 C49 120.2(2) . . ?
C37 C38 C49 119.3(2) . . ?
C41 C42 C37 120.2(2) . . ?
C41 C42 C43 119.92(19) . . ?
C37 C42 C43 119.68(19) . . ?
C3 C2 C1 120.1(2) . . ?
C3 C2 C13 116.23(19) . . ?
C1 C2 C13 123.4(2) . . ?
C8 C28 C30 109.93(19) . . ?
C8 C28 C29 113.31(19) . . ?
C30 C28 C29 109.6(2) . . ?
C50 C61 C63 109.77(19) . . ?
C50 C61 C62 113.3(2) . . ?
C63 C61 C62 110.33(19) . . ?
C51 C50 C49 119.4(2) . . ?
C51 C50 C61 119.41(19) . . ?
C49 C50 C61 121.1(2) . . ?
C8 C7 C12 119.8(2) . . ?
C8 C7 C6 122.6(2) . . ?
C12 C7 C6 117.62(19) . . ?
C15 C14 C13 118.8(2) . . ?
C15 C14 C25 118.5(2) . . ?
C13 C14 C25 122.7(2) . . ?
C54 C53 C52 123.0(2) . . ?
C5 C6 C1 119.7(2) . . ?
C5 C6 C7 118.94(19) . . ?
C1 C6 C7 121.05(19) . . ?
C16 C15 C14 122.4(2) . . ?
C47 C48 C43 118.6(2) . . ?
C47 C48 C70 119.6(2) . . ?
C43 C48 C70 121.7(2) . . ?
C6 C1 C2 118.3(2) . . ?
C6 C1 Sn1 122.02(15) . . ?
C2 C1 Sn1 118.02(15) . . ?
C53 C52 C51 117.2(2) . . ?
C53 C52 C58 119.2(2) . . ?
C51 C52 C58 123.6(2) . . ?
C44 C64 C66 108.4(2) . . ?
C44 C64 C65 114.3(2) . . ?
C66 C64 C65 110.8(2) . . ?
C40 C41 C42 120.7(2) . . ?
C50 C49 C54 119.4(2) . . ?
C50 C49 C38 120.04(19) . . ?
C54 C49 C38 120.52(18) . . ?
C45 C44 C43 119.0(2) . . ?
C45 C44 C64 119.7(2) . . ?
C43 C44 C64 120.8(2) . . ?
C71 C70 C48 109.2(2) . . ?
C71 C70 C72 109.08(19) . . ?
C48 C70 C72 113.4(2) . . ?
C50 C51 C52 122.1(2) . . ?
C18 C13 C14 119.7(2) . . ?
C18 C13 C2 119.05(19) . . ?
C14 C13 C2 121.0(2) . . ?
C17 C18 C13 118.8(2) . . ?
C17 C18 C19 119.6(2) . . ?
C13 C18 C19 121.49(19) . . ?
C15 C16 C17 117.8(2) . . ?
C15 C16 C22 119.6(2) . . ?
C17 C16 C22 122.6(2) . . ?
C41 C40 C39 119.6(2) . . ?
C16 C17 C18 122.2(2) . . ?
C46 C47 C48 122.6(2) . . ?
C53 C54 C49 118.9(2) . . ?
C53 C54 C55 120.2(2) . . ?
C49 C54 C55 120.9(2) . . ?
C4 C5 C6 121.3(2) . . ?
C40 C39 C38 120.5(2) . . ?
C12 C11 C10 121.9(2) . . ?
C18 C19 C21 113.36(19) . . ?
C18 C19 C20 111.3(2) . . ?
C21 C19 C20 110.4(2) . . ?
C54 C55 C57 111.9(2) . . ?
C54 C55 C56 110.5(2) . . ?
C57 C55 C56 110.7(2) . . ?
C48 C43 C44 119.6(2) . . ?
C48 C43 C42 121.48(19) . . ?
C44 C43 C42 118.89(19) . . ?
C2 C3 C4 121.1(2) . . ?
C11 C12 C7 118.9(2) . . ?
C11 C12 C34 119.7(2) . . ?
C7 C12 C34 121.4(2) . . ?
C10 C9 C8 122.4(2) . . ?
C9 C10 C11 117.9(2) . . ?
C9 C10 C31 120.9(2) . . ?
C11 C10 C31 121.1(2) . . ?
C9 C8 C7 118.9(2) . . ?
C9 C8 C28 119.3(2) . . ?
C7 C8 C28 121.8(2) . . ?
C5 C4 C3 119.1(2) . . ?
C46 C45 C44 122.5(2) . . ?
C45 C46 C47 117.6(2) . . ?
C45 C46 C67 118.3(2) . . ?
C47 C46 C67 124.1(2) . . ?
C35 C34 C12 114.0(2) . . ?
C35 C34 C36 111.0(2) . . ?
C12 C34 C36 109.8(2) . . ?
C10 C31 C32 109.9(2) . . ?
C10 C31 C33 112.8(2) . . ?
C32 C31 C33 111.3(2) . . ?
C14 C25 C26 111.6(2) . . ?
C14 C25 C27 110.7(2) . . ?
C26 C25 C27 110.5(2) . . ?
C23 C22 C24 109.9(2) . . ?
C23 C22 C16 114.7(2) . . ?
C24 C22 C16 109.9(2) . . ?
C69 C67 C46 114.5(2) . . ?
C69 C67 C68 111.2(2) . . ?
C46 C67 C68 109.9(2) . . ?
C76 C75 C75 113.3(3) . 3_657 ?
C75 C76 C77 112.6(2) . . ?
C52 C58 C60 113.94(19) . . ?
C52 C58 C59 111.57(19) . . ?
C60 C58 C59 109.07(19) . . ?

loop_
_geom_bond_atom_site_label_1
_geom_bond_atom_site_label_2
_geom_bond_distance
_geom_bond_site_symmetry_2
_geom_bond_publ_flag
Sn1 C73 2.164(2) . ?
Sn1 C74 2.182(3) . ?
Sn1 C1 2.201(2) . ?
Sn1 Sn2 2.8909(2) . ?
Sn2 C37 2.227(2) . ?
C37 C42 1.412(3) . ?
C37 C38 1.409(3) . ?
C38 C39 1.393(3) . ?
C38 C49 1.502(3) . ?
C42 C41 1.392(3) . ?
C42 C43 1.504(3) . ?
C2 C3 1.393(3) . ?
C2 C1 1.417(3) . ?
C2 C13 1.502(3) . ?
C28 C8 1.524(3) . ?
C28 C30 1.533(3) . ?
C28 C29 1.529(3) . ?
C61 C50 1.534(3) . ?
C61 C63 1.534(3) . ?
C61 C62 1.536(3) . ?
C50 C51 1.395(3) . ?
C50 C49 1.412(3) . ?
C7 C8 1.406(3) . ?
C7 C12 1.409(3) . ?
C7 C6 1.506(3) . ?
C14 C15 1.401(3) . ?
C14 C13 1.412(3) . ?
C14 C25 1.522(3) . ?
C53 C54 1.387(3) . ?
C53 C52 1.397(3) . ?
C6 C5 1.394(3) . ?
C6 C1 1.419(3) . ?
C15 C16 1.385(3) . ?
C48 C47 1.403(3) . ?
C48 C43 1.408(3) . ?
C48 C70 1.530(3) . ?
C52 C51 1.397(3) . ?
C52 C58 1.516(3) . ?
C64 C44 1.529(3) . ?
C64 C66 1.533(4) . ?
C64 C65 1.531(3) . ?
C41 C40 1.392(3) . ?
C49 C54 1.415(3) . ?
C44 C45 1.391(3) . ?
C44 C43 1.420(3) . ?
C70 C71 1.533(3) . ?
C70 C72 1.527(3) . ?
C13 C18 1.409(3) . ?
C18 C17 1.404(3) . ?
C18 C19 1.525(3) . ?
C16 C17 1.390(3) . ?
C16 C22 1.526(3) . ?
C40 C39 1.390(3) . ?
C47 C46 1.392(3) . ?
C54 C55 1.515(3) . ?
C59 C58 1.539(3) . ?
C5 C4 1.390(3) . ?
C11 C12 1.397(3) . ?
C11 C10 1.394(3) . ?
C19 C21 1.529(3) . ?
C19 C20 1.528(4) . ?
C55 C57 1.536(4) . ?
C55 C56 1.535(4) . ?
C3 C4 1.388(3) . ?
C12 C34 1.524(3) . ?
C9 C10 1.383(3) . ?
C9 C8 1.393(3) . ?
C10 C31 1.523(3) . ?
C60 C58 1.529(3) . ?
C45 C46 1.389(3) . ?
C46 C67 1.532(4) . ?
C34 C35 1.516(4) . ?
C34 C36 1.540(4) . ?
C31 C32 1.526(4) . ?
C31 C33 1.530(4) . ?
C26 C25 1.529(4) . ?
C25 C27 1.525(4) . ?
C22 C23 1.513(4) . ?
C22 C24 1.530(4) . ?
C67 C69 1.478(4) . ?
C67 C68 1.547(4) . ?
C75 C76 1.523(4) . ?
C75 C75 1.536(5) 3_657 ?
C76 C77 1.529(4) . ?
